data_6000741
loop_
_publ_author_name
'de Chalbaud, L. M.'
'Delgado, J. M.'
'Sagredo, V.'

_publ_section_title
;
 X-ray powder diffraction data and structural characterization of Cu2GeS3
 and Cu2SnS3
;
_journal_name_full 'Ternary and Multinary Compounds'
_journal_page_first 151
_journal_page_last 154
_journal_volume 152
_journal_year 1998
_chemical_formula_sum 'Cu2 S3 Sn'
_space_group_name_H-M_alt 'C 1 c 1'
_cell_angle_alpha 90.000
_cell_angle_beta 109.760
_cell_angle_gamma 90.000
_cell_length_a 6.6740
_cell_length_b 11.5840
_cell_length_c 6.6320
_cell_volume 482.54
_cod_database_code 6000741

loop_
_atom_site_label
_atom_site_fract_x
_atom_site_fract_y
_atom_site_fract_z
? ? ? ?
